data_2022887
loop_
_publ_author_name
'Poreba, Tomasz'
'Garbarino, Gaston'
'Comboni, Davide'
'Mezouar, Mohamed'

_publ_section_title
;
 Deformation of polyiodides in Cs2I8 crystals at high pressure
;
_journal_issue 6
_journal_name_full 'Acta Crystallographica Section B Structural Science, Crystal Engineering and Materials'
_journal_page_first 934
_journal_page_last 939
_journal_paper_doi 10.1107/S2052520621010192
_journal_volume 77
_journal_year 2021
_chemical_formula_moiety 'Cs I4'
_chemical_formula_sum 'Cs I4'
_chemical_formula_weight 640.51
_chemical_name_common 'Cesium Tetraiodide'
_chemical_name_systematic 'dicesium octaiodide'
_space_group_crystal_system monoclinic
_space_group_IT_number 14
_space_group_name_Hall '-P 2ybc'
_space_group_name_H-M_alt 'P 1 21/c 1'
_audit_creation_date 2021-07-19
_audit_creation_method
;
Olex2 1.2
(compiled 2018.05.29 svn.r3508 for OlexSys, GUI svn.r5506)
;
_audit_update_record
;
2021-07-20 deposited with the CCDC. 2021-07-23 downloaded from the CCDC.
;
_cell_angle_alpha 90
_cell_angle_beta 116.015(9)
_cell_angle_gamma 90
_cell_formula_units_Z 4
_cell_length_a 9.2978(12)
_cell_length_b 8.4056(2)
_cell_length_c 10.0857(4)
_cell_measurement_pressure 5910000
_cell_measurement_reflns_used 1294
_cell_measurement_temperature 296(2)
_cell_measurement_theta_max 21.0560
_cell_measurement_theta_min 1.9110
_cell_volume 708.37(11)
_computing_cell_refinement 'CrysAlisPro 1.171.41.93a (Rigaku OD, 2020)'
_computing_data_collection 'CrysAlisPro 1.171.41.93a (Rigaku OD, 2020)'
_computing_data_reduction 'CrysAlisPro 1.171.41.93a (Rigaku OD, 2020)'
_computing_molecular_graphics 'Olex2 1.3 (Dolomanov et al., 2009)'
_computing_publication_material 'Olex2 1.3 (Dolomanov et al., 2009)'
_computing_structure_refinement 'SHELXL 2018/3 (Sheldrick, 2015)'
_computing_structure_solution 'SHELXT 2014/5 (Sheldrick, 2014)'
_diffrn_ambient_environment Helium
_diffrn_ambient_pressure 5910000
_diffrn_ambient_temperature 296(2)
_diffrn_detector 'Hybrid Pixel Array Detector'
_diffrn_detector_area_resol_mean 13.3333
_diffrn_detector_type 'Eiger 9M CdTe'
_diffrn_measured_fraction_theta_full 0.365
_diffrn_measured_fraction_theta_max 0.218
_diffrn_measurement_details
;
List of Runs (angles in degrees, time in seconds):

  # Type    Start    End  Width  t~exp~   \w     \q     \k     \f   Frames
#--------------------------------------------------------------------------
  1  \w    -32.00  32.00   0.50    0.20    --    0.00   0.00   0.00  128
;
_diffrn_measurement_device '1-circle goniometer'
_diffrn_measurement_device_type 'esperanto-CrysAlisPro-abstract goniometer imported esperanto images'
_diffrn_measurement_method 'phi scan'
_diffrn_measurement_specimen_support 'diamond anvil cell'
_diffrn_orient_matrix_type 'CrysAlisPro convention (1999,Acta A55,543-557)'
_diffrn_orient_matrix_UB_11 -0.0460063000
_diffrn_orient_matrix_UB_12 -0.0126608000
_diffrn_orient_matrix_UB_13 -0.0089323000
_diffrn_orient_matrix_UB_21 0.0139985000
_diffrn_orient_matrix_UB_22 -0.0078895000
_diffrn_orient_matrix_UB_23 0.0441521000
_diffrn_orient_matrix_UB_31 -0.0101537000
_diffrn_orient_matrix_UB_32 0.0465435000
_diffrn_orient_matrix_UB_33 0.0050540000
_diffrn_radiation_collimation '0.02 mm  double pinhole'
_diffrn_radiation_monochromator synchrotron
_diffrn_radiation_probe x-ray
_diffrn_radiation_type synchrotron
_diffrn_radiation_wavelength 0.41077
_diffrn_reflns_av_R_equivalents 0.0246
_diffrn_reflns_av_unetI/netI 0.0218
_diffrn_reflns_Laue_measured_fraction_full 0.365
_diffrn_reflns_Laue_measured_fraction_max 0.218
_diffrn_reflns_limit_h_max 5
_diffrn_reflns_limit_h_min -7
_diffrn_reflns_limit_k_max 11
_diffrn_reflns_limit_k_min -12
_diffrn_reflns_limit_l_max 15
_diffrn_reflns_limit_l_min -15
_diffrn_reflns_number 1604
_diffrn_reflns_point_group_measured_fraction_full 0.365
_diffrn_reflns_point_group_measured_fraction_max 0.218
_diffrn_reflns_theta_full 14.268
_diffrn_reflns_theta_max 21.321
_diffrn_reflns_theta_min 1.910
_diffrn_source 'undulator, ID15B, ESRF'
_exptl_absorpt_coefficient_mu 5.139
_exptl_absorpt_correction_type none
_exptl_crystal_colour 'dark red'
_exptl_crystal_colour_modifier dark
_exptl_crystal_colour_primary red
_exptl_crystal_density_diffrn 6.006
_exptl_crystal_description plate
_exptl_crystal_F_000 1068
_exptl_crystal_size_max 0.035
_exptl_crystal_size_mid 0.015
_exptl_crystal_size_min 0.01
_refine_diff_density_max 0.577
_refine_diff_density_min -0.523
_refine_diff_density_rms 0.149
_refine_ls_extinction_method none
_refine_ls_goodness_of_fit_ref 1.012
_refine_ls_hydrogen_treatment undef
_refine_ls_matrix_type full
_refine_ls_number_parameters 46
_refine_ls_number_reflns 899
_refine_ls_number_restraints 0
_refine_ls_restrained_S_all 1.012
_refine_ls_R_factor_all 0.0197
_refine_ls_R_factor_gt 0.0191
_refine_ls_shift/su_max 0.001
_refine_ls_shift/su_mean 0.000
_refine_ls_structure_factor_coef Fsqd
_refine_ls_weighting_details 'w=1/[\s^2^(Fo^2^)+(0.0316P)^2^] where P=(Fo^2^+2Fc^2^)/3'
_refine_ls_weighting_scheme calc
_refine_ls_wR_factor_gt 0.0479
_refine_ls_wR_factor_ref 0.0485
_reflns_Friedel_coverage 0.000
_reflns_number_gt 860
_reflns_number_total 899
_reflns_threshold_expression 'I > 2\s(I)'
_cod_data_source_file bm5146sup1.cif
_cod_data_source_block CsI4_5p91GPa
_cod_depositor_comments
;
The following automatic conversions were performed:

data name '_diffrn_measurement_specimen_suport' was replaced with
'_diffrn_measurement_specimen_support' as specified in the
replacement file 'data/replacement-values/replacement_tags.lst'.

Automatic conversion script
Id: cif_correct_tags 9268 2022-04-12 08:56:07Z antanas 
;
_cod_database_code 2022887
_cod_database_fobs_code 2022887
_shelx_shelxl_version_number 2017/1
_shelx_space_group_comment
;
The symmetry employed for this shelxl refinement is uniquely defined
by the following loop, which should always be used as a source of
symmetry information in preference to the above space-group names.
They are only intended as comments.
;
_reflns_odcompleteness_completeness 21.45
_reflns_odcompleteness_iscentric 1
_reflns_odcompleteness_theta 21.32
_olex2_refinement_description
;
;
_olex2_submission_special_instructions 'No special instructions were received'

loop_
_space_group_symop_operation_xyz
'x, y, z'
'-x, y+1/2, -z+1/2'
'-x, -y, -z'
'x, -y-1/2, z-1/2'

loop_
_atom_site_label
_atom_site_type_symbol
_atom_site_fract_x
_atom_site_fract_y
_atom_site_fract_z
_atom_site_U_iso_or_equiv
_atom_site_adp_type
_atom_site_occupancy
_atom_site_site_symmetry_order
_atom_site_calc_flag
_atom_site_refinement_flags_posn
_atom_site_refinement_flags_adp
_atom_site_refinement_flags_occupancy
_atom_site_disorder_assembly
_atom_site_disorder_group
I2 I 0.38972(9) 0.71948(3) 0.39838(3) 0.0216(3) Uani 1 1 d . . . . .
Cs1 Cs 0.77902(8) 0.88193(3) 0.69010(3) 0.0229(2) Uani 1 1 d . . . . .
I1 I 0.56683(9) 0.91747(4) 0.30441(3) 0.0236(3) Uani 1 1 d . . . . .
I3 I 0.17419(9) 0.49604(3) 0.45035(3) 0.0226(3) Uani 1 1 d . . . . .
I4 I 1.05296(8) 0.65198(3) 1.00041(3) 0.0230(3) Uani 1 1 d . . . . .

loop_
_atom_site_aniso_label
_atom_site_aniso_U_11
_atom_site_aniso_U_22
_atom_site_aniso_U_33
_atom_site_aniso_U_23
_atom_site_aniso_U_13
_atom_site_aniso_U_12
I2 0.0229(8) 0.02000(15) 0.02196(14) -0.00136(7) 0.0098(2) 0.00121(15)
Cs1 0.0242(7) 0.02259(15) 0.02038(13) 0.00115(7) 0.0083(2) 0.00160(14)
I1 0.0226(9) 0.02693(16) 0.02159(15) 0.00070(8) 0.0100(3) -0.00242(17)
I3 0.0222(8) 0.01899(15) 0.02699(15) 0.00192(7) 0.0111(3) -0.00044(16)
I4 0.0223(8) 0.01960(16) 0.02585(15) 0.00168(7) 0.0094(3) 0.00303(16)

loop_
_atom_type_symbol
_atom_type_description
_atom_type_scat_dispersion_real
_atom_type_scat_dispersion_imag
_atom_type_scat_source
Cs Cs -1.8030 0.7961 'International Tables Vol C Tables 4.2.6.8 and 6.1.1.4'
I I -2.2298 0.6770 'International Tables Vol C Tables 4.2.6.8 and 6.1.1.4'

loop_
_geom_angle_atom_site_label_1
_geom_angle_atom_site_label_2
_geom_angle_atom_site_label_3
_geom_angle
_geom_angle_site_symmetry_1
_geom_angle_site_symmetry_3
_geom_angle_publ_flag
Cs1 I2 Cs1 91.200(16) 3_676 . ?
I1 I2 Cs1 67.792(18) . 3_676 ?
I1 I2 Cs1 62.703(17) . . ?
I1 I2 I3 171.278(17) . . ?
I3 I2 Cs1 125.720(13) . . ?
I3 I2 Cs1 112.05(3) . 3_676 ?
I2 Cs1 I2 88.801(15) 3_676 . ?
I2 Cs1 Cs1 43.355(11) . 3_676 ?
I2 Cs1 Cs1 45.445(11) 3_676 3_676 ?
I2 Cs1 I1 118.25(2) 3_676 4_576 ?
I2 Cs1 I1 44.873(13) 3_676 3_676 ?
I2 Cs1 I4 101.837(14) . 4_575 ?
I2 Cs1 I4 104.893(14) 3_676 4_575 ?
I2 Cs1 I4 63.039(14) 3_676 2_756 ?
I1 Cs1 I2 62.284(13) 4_576 . ?
I1 Cs1 I2 44.669(14) . . ?
I1 Cs1 I2 71.247(11) . 3_676 ?
I1 Cs1 I2 68.262(18) 3_676 . ?
I1 Cs1 Cs1 89.63(2) 4_576 3_676 ?
I1 Cs1 Cs1 43.311(13) . 3_676 ?
I1 Cs1 Cs1 41.358(11) 3_676 3_676 ?
I1 Cs1 I1 106.66(2) . 4_576 ?
I1 Cs1 I1 84.669(17) . 3_676 ?
I1 Cs1 I1 73.413(14) 3_676 4_576 ?
I1 Cs1 I3 75.202(10) . 3_666 ?
I1 Cs1 I3 132.79(2) . 4_676 ?
I1 Cs1 I3 148.78(2) . 2_656 ?
I1 Cs1 I4 168.612(12) 4_576 2_756 ?
I1 Cs1 I4 107.291(13) 3_676 2_756 ?
I1 Cs1 I4 146.032(11) 3_676 4_575 ?
I1 Cs1 I4 147.606(14) . . ?
I1 Cs1 I4 132.423(12) 4_576 4_575 ?
I1 Cs1 I4 67.992(17) . 4_575 ?
I1 Cs1 I4 62.443(14) . 2_756 ?
I3 Cs1 I2 67.208(15) 3_666 . ?
I3 Cs1 I2 146.444(12) 3_666 3_676 ?
I3 Cs1 I2 96.240(15) 4_676 3_676 ?
I3 Cs1 I2 172.993(18) 4_676 . ?
I3 Cs1 I2 81.368(11) 2_656 3_676 ?
I3 Cs1 I2 122.25(2) 2_656 . ?
I3 Cs1 Cs1 107.225(15) 3_666 3_676 ?
I3 Cs1 Cs1 106.10(2) 2_656 3_676 ?
I3 Cs1 Cs1 141.449(12) 4_676 3_676 ?
I3 Cs1 I1 118.735(15) 4_676 3_676 ?
I3 Cs1 I1 132.52(2) 3_666 3_676 ?
I3 Cs1 I1 65.078(16) 2_656 3_676 ?
I3 Cs1 I1 72.074(13) 3_666 4_576 ?
I3 Cs1 I1 73.158(12) 2_656 4_576 ?
I3 Cs1 I1 118.806(13) 4_676 4_576 ?
I3 Cs1 I3 106.181(18) 3_666 4_676 ?
I3 Cs1 I3 130.906(9) 3_666 2_656 ?
I3 Cs1 I3 63.56(2) 2_656 4_676 ?
I3 Cs1 I4 135.75(2) 2_656 4_575 ?
I3 Cs1 I4 100.666(15) 3_666 2_756 ?
I3 Cs1 I4 62.622(12) 2_656 . ?
I3 Cs1 I4 72.196(18) 4_676 4_575 ?
I3 Cs1 I4 54.156(14) 4_676 . ?
I3 Cs1 I4 117.731(13) 2_656 2_756 ?
I3 Cs1 I4 71.240(16) 4_676 2_756 ?
I3 Cs1 I4 72.901(12) 3_666 . ?
I3 Cs1 I4 60.723(13) 3_666 4_575 ?
I4 Cs1 I2 140.330(10) . 3_676 ?
I4 Cs1 I2 123.524(14) . . ?
I4 Cs1 I2 107.058(12) 2_756 . ?
I4 Cs1 Cs1 157.25(2) . 3_676 ?
I4 Cs1 Cs1 108.825(12) 4_575 3_676 ?
I4 Cs1 Cs1 84.131(14) 2_756 3_676 ?
I4 Cs1 I1 68.506(16) . 4_576 ?
I4 Cs1 I1 121.682(15) . 3_676 ?
I4 Cs1 I4 118.48(2) . 2_756 ?
I4 Cs1 I4 91.29(2) . 4_575 ?
I4 Cs1 I4 42.557(12) 2_756 4_575 ?
I2 I1 Cs1 67.34(2) . 3_676 ?
I2 I1 Cs1 100.152(15) . 4_575 ?
I2 I1 Cs1 72.628(15) . . ?
Cs1 I1 Cs1 99.820(19) . 4_575 ?
Cs1 I1 Cs1 95.331(18) . 3_676 ?
Cs1 I1 Cs1 156.442(17) 3_676 4_575 ?
I2 I3 Cs1 106.50(2) . 3_666 ?
I2 I3 Cs1 104.120(17) . 4_475 ?
I2 I3 Cs1 123.91(2) . 2_646 ?
Cs1 I3 Cs1 103.082(16) 3_666 4_475 ?
Cs1 I3 Cs1 100.407(8) 3_666 2_646 ?
Cs1 I3 Cs1 116.44(2) 2_646 4_475 ?
Cs1 I4 Cs1 137.443(12) 2_746 4_576 ?
Cs1 I4 Cs1 95.89(2) . 4_576 ?
Cs1 I4 Cs1 100.073(12) . 2_746 ?
I4 I4 Cs1 67.21(2) 3_767 4_576 ?
I4 I4 Cs1 112.41(3) 3_767 . ?
I4 I4 Cs1 70.235(19) 3_767 2_746 ?

loop_
_geom_bond_atom_site_label_1
_geom_bond_atom_site_label_2
_geom_bond_distance
_geom_bond_site_symmetry_2
_geom_bond_publ_flag
I2 Cs1 3.6408(5) 3_676 ?
I2 Cs1 3.7789(9) . ?
I2 I1 2.7836(8) . ?
I2 I3 2.9562(8) . ?
Cs1 Cs1 5.3021(13) 3_676 ?
Cs1 I1 3.6527(10) 3_676 ?
Cs1 I1 3.5186(5) . ?
Cs1 I1 3.6811(7) 4_576 ?
Cs1 I3 3.5819(4) 3_666 ?
Cs1 I3 3.5883(4) 2_656 ?
Cs1 I3 3.6030(10) 4_676 ?
Cs1 I4 3.8083(9) 4_575 ?
Cs1 I4 3.6092(7) . ?
Cs1 I4 3.7307(7) 2_756 ?
I4 I4 2.7369(8) 3_767 ?
